data_1559302
loop_
_publ_author_name
'Das, Kanu'
'Yasmin, Eileen'
'Das, Babulal'
'Srivastava, Hemant Kumar'
'Kumar, Akshai'

_publ_section_title
;
 Phosphine-free pincer-ruthenium catalyzed biofuel production: high rates,
 yields and turnovers of solventless alcohol alkylation
;
_journal_issue 24
_journal_name_full 'Catalysis Science &amp; Technology'
_journal_page_first 8347
_journal_page_last 8358
_journal_paper_doi 10.1039/D0CY01679A
_journal_volume 10
_journal_year 2020
_chemical_formula_moiety 'C14 H21 Cl2 N3 O2 Ru'
_chemical_formula_sum 'C14 H21 Cl2 N3 O2 Ru'
_chemical_formula_weight 435.31
_chemical_name_systematic (iPr2NNN)RuCl2(CO)
_space_group_IT_number 14
_space_group_name_Hall '-P 2ybc'
_space_group_name_H-M_alt 'P 1 21/c 1'
_symmetry_cell_setting monoclinic
_symmetry_space_group_name_H-M 'P 1 21/c 1'
_atom_sites_solution_hydrogens geom
_atom_sites_solution_primary direct
_atom_sites_solution_secondary difmap
_audit_creation_method SHELXL-97
_audit_update_record
;
2020-02-27 deposited with the CCDC.	2020-10-08 downloaded from the CCDC.
;
_cell_angle_alpha 90.00
_cell_angle_beta 96.278(2)
_cell_angle_gamma 90.00
_cell_formula_units_Z 4
_cell_length_a 9.2304(5)
_cell_length_b 10.8098(6)
_cell_length_c 18.2395(11)
_cell_measurement_reflns_used 3184
_cell_measurement_temperature 296(2)
_cell_measurement_theta_max 25.00
_cell_measurement_theta_min 2.19
_cell_volume 1809.00(18)
_computing_structure_refinement 'SHELXL-97 (Sheldrick, 1997)'
_computing_structure_solution 'SHELXS-97 (Sheldrick, 1990)'
_diffrn_ambient_temperature 296(2)
_diffrn_measured_fraction_theta_full 1.000
_diffrn_measured_fraction_theta_max 1.000
_diffrn_measurement_device_type 'CCD area detector'
_diffrn_radiation_monochromator graphite
_diffrn_radiation_source 'fine-focus sealed tube'
_diffrn_radiation_type MoK\a
_diffrn_radiation_wavelength 0.71073
_diffrn_reflns_av_R_equivalents 0.2185
_diffrn_reflns_av_sigmaI/netI 0.0574
_diffrn_reflns_limit_h_max 10
_diffrn_reflns_limit_h_min -10
_diffrn_reflns_limit_k_max 12
_diffrn_reflns_limit_k_min -12
_diffrn_reflns_limit_l_max 21
_diffrn_reflns_limit_l_min -21
_diffrn_reflns_number 72376
_diffrn_reflns_theta_full 25.00
_diffrn_reflns_theta_max 25.00
_diffrn_reflns_theta_min 2.19
_exptl_absorpt_coefficient_mu 1.171
_exptl_absorpt_correction_T_max 0.782
_exptl_absorpt_correction_T_min 0.728
_exptl_absorpt_correction_type multi-scan
_exptl_absorpt_process_details SDABAS
_exptl_crystal_colour green
_exptl_crystal_density_diffrn 1.598
_exptl_crystal_density_method 'not measured'
_exptl_crystal_description block
_exptl_crystal_F_000 726
_exptl_crystal_recrystallization_method 'Re-crystallisation from solvent: Dichloromethane'
_exptl_crystal_size_max 0.28
_exptl_crystal_size_mid 0.26
_exptl_crystal_size_min 0.21
_refine_diff_density_max 0.491
_refine_diff_density_min -1.313
_refine_diff_density_rms 0.128
_refine_ls_extinction_method none
_refine_ls_goodness_of_fit_ref 1.042
_refine_ls_hydrogen_treatment mixed
_refine_ls_matrix_type full
_refine_ls_number_parameters 206
_refine_ls_number_reflns 3184
_refine_ls_number_restraints 0
_refine_ls_restrained_S_all 1.042
_refine_ls_R_factor_all 0.0455
_refine_ls_R_factor_gt 0.0376
_refine_ls_shift/su_max 0.002
_refine_ls_shift/su_mean 0.000
_refine_ls_structure_factor_coef Fsqd
_refine_ls_weighting_details 'calc w=1/[\s^2^(Fo^2^)+(0.0443P)^2^+0.9405P] where P=(Fo^2^+2Fc^2^)/3'
_refine_ls_weighting_scheme calc
_refine_ls_wR_factor_gt 0.0872
_refine_ls_wR_factor_ref 0.0939
_reflns_number_gt 2697
_reflns_number_total 3184
_reflns_threshold_expression >2sigma(I)
_cod_data_source_file d0cy01679a2.cif
_cod_data_source_block kd-489_0ma_a
_cod_depositor_comments 'Adding full bibliography for 1559301--1559302.cif.'
_cod_original_sg_symbol_H-M 'P 21/c'
_cod_database_code 1559302

loop_
_symmetry_equiv_pos_as_xyz
'x, y, z'
'-x, y+1/2, -z+1/2'
'-x, -y, -z'
'x, -y-1/2, z-1/2'

loop_
_atom_site_label
_atom_site_type_symbol
_atom_site_fract_x
_atom_site_fract_y
_atom_site_fract_z
_atom_site_U_iso_or_equiv
_atom_site_adp_type
_atom_site_occupancy
_atom_site_symmetry_multiplicity
_atom_site_calc_flag
_atom_site_refinement_flags
_atom_site_disorder_assembly
_atom_site_disorder_group
Ru1 Ru 0.28947(2) 0.70826(2) 0.643786(14) 0.03049(12) Uani 1 1 d . . .
Cl2 Cl 0.15941(10) 0.69171(8) 0.52317(5) 0.0468(2) Uani 1 1 d . . .
Cl1 Cl 0.42921(11) 0.72224(8) 0.76209(5) 0.0489(2) Uani 1 1 d . . .
N2 N 0.4793(3) 0.7009(2) 0.59975(16) 0.0351(6) Uani 1 1 d . . .
N3 N 0.3326(3) 0.5179(2) 0.64217(15) 0.0385(6) Uani 1 1 d . . .
N1 N 0.3332(3) 0.8962(2) 0.62526(16) 0.0386(6) Uani 1 1 d . . .
O1 O 0.0132(4) 0.7172(3) 0.7157(2) 0.0858(11) Uani 1 1 d . . .
C14 C 0.1174(4) 0.7147(3) 0.6874(2) 0.0464(9) Uani 1 1 d . . .
C5 C 0.5436(4) 0.8074(3) 0.5838(2) 0.0429(8) Uani 1 1 d . . .
C9 C 0.5428(4) 0.5906(3) 0.59259(19) 0.0431(8) Uani 1 1 d . . .
C11 C 0.2458(4) 0.4151(3) 0.6694(2) 0.0480(9) Uani 1 1 d . . .
H11 H 0.2930 0.3368 0.6590 0.058 Uiso 1 1 calc R . .
C10 C 0.4532(4) 0.4907(3) 0.6165(2) 0.0454(9) Uani 1 1 d . . .
H10 H 0.4825 0.4087 0.6134 0.054 Uiso 1 1 calc R . .
C4 C 0.4536(4) 0.9143(3) 0.5984(2) 0.0453(8) Uani 1 1 d . . .
H4 H 0.4836 0.9941 0.5883 0.054 Uiso 1 1 calc R . .
C12 C 0.2462(5) 0.4271(4) 0.7517(2) 0.0633(11) Uani 1 1 d . . .
H12A H 0.3449 0.4321 0.7744 0.095 Uiso 1 1 calc R . .
H12B H 0.1995 0.3561 0.7704 0.095 Uiso 1 1 calc R . .
H12C H 0.1944 0.5006 0.7628 0.095 Uiso 1 1 calc R . .
C6 C 0.6803(4) 0.8055(4) 0.5593(2) 0.0581(11) Uani 1 1 d . . .
H6 H 0.7262 0.8790 0.5486 0.070 Uiso 1 1 calc R . .
C3 C 0.2471(4) 1.0058(3) 0.6417(2) 0.0550(11) Uani 1 1 d . . .
H3 H 0.2991 1.0791 0.6269 0.066 Uiso 1 1 calc R . .
C13 C 0.0929(4) 0.4145(4) 0.6292(2) 0.0623(11) Uani 1 1 d . . .
H13A H 0.0418 0.4872 0.6423 0.094 Uiso 1 1 calc R . .
H13B H 0.0419 0.3422 0.6430 0.094 Uiso 1 1 calc R . .
H13C H 0.0983 0.4138 0.5769 0.094 Uiso 1 1 calc R . .
C8 C 0.6790(4) 0.5843(4) 0.5672(2) 0.0594(11) Uani 1 1 d . . .
H8 H 0.7235 0.5084 0.5612 0.071 Uiso 1 1 calc R . .
C1 C 0.2375(5) 1.0150(4) 0.7231(3) 0.0704(13) Uani 1 1 d . . .
H1A H 0.1840 0.9456 0.7389 0.106 Uiso 1 1 calc R . .
H1B H 0.1885 1.0902 0.7336 0.106 Uiso 1 1 calc R . .
H1C H 0.3340 1.0151 0.7489 0.106 Uiso 1 1 calc R . .
C7 C 0.7474(4) 0.6938(5) 0.5510(2) 0.0650(12) Uani 1 1 d . . .
H7 H 0.8391 0.6914 0.5344 0.078 Uiso 1 1 calc R . .
O2 O 0.3369(8) 0.8585(6) 0.4216(2) 0.169(3) Uani 1 1 d G . .
H2D H 0.2667 0.8258 0.4412 0.253 Uiso 1 1 d G . .
H2E H 0.3148 0.8484 0.3755 0.253 Uiso 1 1 d G . .
C2 C 0.1006(5) 1.0020(4) 0.5954(3) 0.0852(16) Uani 1 1 d . . .
H2A H 0.1150 0.9949 0.5443 0.128 Uiso 1 1 calc R . .
H2B H 0.0478 1.0767 0.6030 0.128 Uiso 1 1 calc R . .
H2C H 0.0460 0.9321 0.6097 0.128 Uiso 1 1 calc R . .

loop_
_atom_site_aniso_label
_atom_site_aniso_U_11
_atom_site_aniso_U_22
_atom_site_aniso_U_33
_atom_site_aniso_U_23
_atom_site_aniso_U_13
_atom_site_aniso_U_12
Ru1 0.02434(17) 0.03394(17) 0.0339(2) -0.00248(10) 0.00615(12) -0.00099(9)
Cl2 0.0417(5) 0.0581(5) 0.0387(5) 0.0009(4) -0.0040(4) -0.0061(4)
Cl1 0.0485(5) 0.0576(5) 0.0391(6) -0.0054(4) -0.0025(4) -0.0065(4)
N2 0.0273(14) 0.0456(16) 0.0329(16) -0.0026(11) 0.0050(12) -0.0014(11)
N3 0.0365(15) 0.0370(14) 0.0412(17) -0.0026(12) 0.0008(13) 0.0009(12)
N1 0.0340(15) 0.0384(15) 0.0428(17) -0.0026(12) 0.0012(13) -0.0020(12)
O1 0.060(2) 0.078(2) 0.131(3) -0.0054(19) 0.059(2) -0.0020(15)
C14 0.040(2) 0.0424(19) 0.058(3) -0.0046(16) 0.0103(19) 0.0001(15)
C5 0.0345(18) 0.061(2) 0.034(2) 0.0000(15) 0.0067(15) -0.0095(16)
C9 0.0334(18) 0.058(2) 0.0368(19) -0.0086(16) 0.0001(15) 0.0068(16)
C11 0.053(2) 0.0301(16) 0.059(2) 0.0048(16) 0.0017(19) -0.0073(15)
C10 0.043(2) 0.0453(19) 0.047(2) -0.0104(16) -0.0001(17) 0.0111(16)
C4 0.046(2) 0.0425(18) 0.047(2) 0.0036(15) 0.0042(17) -0.0121(16)
C12 0.066(3) 0.067(3) 0.055(3) 0.018(2) -0.003(2) -0.019(2)
C6 0.045(2) 0.083(3) 0.049(3) -0.002(2) 0.0182(19) -0.018(2)
C3 0.051(2) 0.0296(17) 0.085(3) -0.0032(17) 0.008(2) 0.0016(15)
C13 0.059(3) 0.063(2) 0.062(3) -0.001(2) -0.004(2) -0.024(2)
C8 0.043(2) 0.084(3) 0.053(2) -0.017(2) 0.0127(19) 0.017(2)
C1 0.070(3) 0.058(2) 0.086(3) -0.028(2) 0.017(3) 0.012(2)
C7 0.033(2) 0.108(4) 0.058(3) -0.013(2) 0.0213(19) -0.002(2)
O2 0.251(6) 0.194(5) 0.069(3) -0.021(3) 0.052(3) -0.157(5)
C2 0.065(3) 0.067(3) 0.118(5) 0.001(3) -0.017(3) 0.025(2)

loop_
_atom_type_symbol
_atom_type_description
_atom_type_scat_dispersion_real
_atom_type_scat_dispersion_imag
_atom_type_scat_source
C C 0.0033 0.0016 'International Tables Vol C Tables 4.2.6.8 and 6.1.1.4'
H H 0.0000 0.0000 'International Tables Vol C Tables 4.2.6.8 and 6.1.1.4'
Cl Cl 0.1484 0.1585 'International Tables Vol C Tables 4.2.6.8 and 6.1.1.4'
N N 0.0061 0.0033 'International Tables Vol C Tables 4.2.6.8 and 6.1.1.4'
O O 0.0106 0.0060 'International Tables Vol C Tables 4.2.6.8 and 6.1.1.4'
Ru Ru -1.2594 0.8363 'International Tables Vol C Tables 4.2.6.8 and 6.1.1.4'

loop_
_geom_angle_atom_site_label_1
_geom_angle_atom_site_label_2
_geom_angle_atom_site_label_3
_geom_angle
_geom_angle_site_symmetry_1
_geom_angle_site_symmetry_3
_geom_angle_publ_flag
C14 Ru1 N2 178.16(14) . . ?
C14 Ru1 N3 102.46(13) . . ?
N2 Ru1 N3 77.32(11) . . ?
C14 Ru1 N1 102.75(13) . . ?
N2 Ru1 N1 77.46(11) . . ?
N3 Ru1 N1 154.78(12) . . ?
C14 Ru1 Cl1 90.74(13) . . ?
N2 Ru1 Cl1 87.43(8) . . ?
N3 Ru1 Cl1 89.44(8) . . ?
N1 Ru1 Cl1 89.43(8) . . ?
C14 Ru1 Cl2 91.75(13) . . ?
N2 Ru1 Cl2 90.08(8) . . ?
N3 Ru1 Cl2 89.46(7) . . ?
N1 Ru1 Cl2 90.58(8) . . ?
Cl1 Ru1 Cl2 177.45(3) . . ?
C5 N2 C9 122.3(3) . . ?
C5 N2 Ru1 118.6(2) . . ?
C9 N2 Ru1 118.9(2) . . ?
C10 N3 C11 118.0(3) . . ?
C10 N3 Ru1 113.7(2) . . ?
C11 N3 Ru1 128.3(2) . . ?
C4 N1 C3 117.7(3) . . ?
C4 N1 Ru1 113.5(2) . . ?
C3 N1 Ru1 128.7(2) . . ?
O1 C14 Ru1 178.4(4) . . ?
N2 C5 C6 119.9(3) . . ?
N2 C5 C4 111.4(3) . . ?
C6 C5 C4 128.7(3) . . ?
N2 C9 C8 119.8(4) . . ?
N2 C9 C10 111.2(3) . . ?
C8 C9 C10 129.0(3) . . ?
N3 C11 C12 109.0(3) . . ?
N3 C11 C13 110.4(3) . . ?
C12 C11 C13 112.5(4) . . ?
N3 C11 H11 108.3 . . ?
C12 C11 H11 108.3 . . ?
C13 C11 H11 108.3 . . ?
N3 C10 C9 118.8(3) . . ?
N3 C10 H10 120.6 . . ?
C9 C10 H10 120.6 . . ?
N1 C4 C5 118.9(3) . . ?
N1 C4 H4 120.6 . . ?
C5 C4 H4 120.6 . . ?
C11 C12 H12A 109.5 . . ?
C11 C12 H12B 109.5 . . ?
H12A C12 H12B 109.5 . . ?
C11 C12 H12C 109.5 . . ?
H12A C12 H12C 109.5 . . ?
H12B C12 H12C 109.5 . . ?
C7 C6 C5 119.1(4) . . ?
C7 C6 H6 120.5 . . ?
C5 C6 H6 120.5 . . ?
N1 C3 C1 110.2(3) . . ?
N1 C3 C2 109.5(3) . . ?
C1 C3 C2 114.0(4) . . ?
N1 C3 H3 107.6 . . ?
C1 C3 H3 107.6 . . ?
C2 C3 H3 107.6 . . ?
C11 C13 H13A 109.5 . . ?
C11 C13 H13B 109.5 . . ?
H13A C13 H13B 109.5 . . ?
C11 C13 H13C 109.5 . . ?
H13A C13 H13C 109.5 . . ?
H13B C13 H13C 109.5 . . ?
C9 C8 C7 118.7(4) . . ?
C9 C8 H8 120.7 . . ?
C7 C8 H8 120.7 . . ?
C3 C1 H1A 109.5 . . ?
C3 C1 H1B 109.5 . . ?
H1A C1 H1B 109.5 . . ?
C3 C1 H1C 109.5 . . ?
H1A C1 H1C 109.5 . . ?
H1B C1 H1C 109.5 . . ?
C6 C7 C8 120.3(4) . . ?
C6 C7 H7 119.8 . . ?
C8 C7 H7 119.8 . . ?
H2D O2 H2E 104.5 . . ?
C3 C2 H2A 109.5 . . ?
C3 C2 H2B 109.5 . . ?
H2A C2 H2B 109.5 . . ?
C3 C2 H2C 109.5 . . ?
H2A C2 H2C 109.5 . . ?
H2B C2 H2C 109.5 . . ?

loop_
_geom_bond_atom_site_label_1
_geom_bond_atom_site_label_2
_geom_bond_distance
_geom_bond_site_symmetry_2
_geom_bond_publ_flag
Ru1 C14 1.854(4) . ?
Ru1 N2 2.008(3) . ?
Ru1 N3 2.096(3) . ?
Ru1 N1 2.106(3) . ?
Ru1 Cl1 2.3945(9) . ?
Ru1 Cl2 2.3948(9) . ?
N2 C5 1.341(4) . ?
N2 C9 1.342(4) . ?
N3 C10 1.288(4) . ?
N3 C11 1.487(4) . ?
N1 C4 1.278(5) . ?
N1 C3 1.475(4) . ?
O1 C14 1.141(5) . ?
C5 C6 1.384(5) . ?
C5 C4 1.465(5) . ?
C9 C8 1.388(5) . ?
C9 C10 1.456(5) . ?
C11 C12 1.508(5) . ?
C11 C13 1.517(5) . ?
C11 H11 0.9800 . ?
C10 H10 0.9300 . ?
C4 H4 0.9300 . ?
C12 H12A 0.9600 . ?
C12 H12B 0.9600 . ?
C12 H12C 0.9600 . ?
C6 C7 1.374(6) . ?
C6 H6 0.9300 . ?
C3 C1 1.501(6) . ?
C3 C2 1.514(6) . ?
C3 H3 0.9800 . ?
C13 H13A 0.9600 . ?
C13 H13B 0.9600 . ?
C13 H13C 0.9600 . ?
C8 C7 1.388(6) . ?
C8 H8 0.9300 . ?
C1 H1A 0.9600 . ?
C1 H1B 0.9600 . ?
C1 H1C 0.9600 . ?
C7 H7 0.9300 . ?
O2 H2D 0.8501 . ?
O2 H2E 0.8500 . ?
C2 H2A 0.9600 . ?
C2 H2B 0.9600 . ?
C2 H2C 0.9600 . ?
